data_4101441
loop_
_publ_author_name
'Lee, Ai-Lan'
'Malcolmson, Steven J'
'Puglisi, Alessandra'
'Schrock, Richard R'
'Hoveyda, Amir H'

_publ_section_title
;
 Enantioselective synthesis of cyclic enol ethers and all-carbon
 quaternary stereogenic centers through catalytic asymmetric
 ring-closing metathesis.
;
_journal_issue 15
_journal_name_full 'Journal of the American Chemical Society'
_journal_page_first 5153
_journal_page_last 5157
_journal_paper_doi 10.1021/ja058428r
_journal_volume 128
_journal_year 2006
_chemical_formula_sum 'C18 H21 Br O3'
_chemical_formula_weight 365.26
_chemical_name_systematic
; 
 ? 
;
_space_group_IT_number 5
_symmetry_cell_setting monoclinic
_symmetry_space_group_name_Hall 'C 2y'
_symmetry_space_group_name_H-M 'C 1 2 1'
_atom_sites_solution_hydrogens geom
_atom_sites_solution_primary direct
_atom_sites_solution_secondary difmap
_audit_creation_method SHELXL-97
_cell_angle_alpha 90.00
_cell_angle_beta 98.155(4)
_cell_angle_gamma 90.00
_cell_formula_units_Z 4
_cell_length_a 18.560(4)
_cell_length_b 5.8676(11)
_cell_length_c 15.887(3)
_cell_measurement_reflns_used 978
_cell_measurement_temperature 193(2)
_cell_measurement_theta_max 27.20
_cell_measurement_theta_min 2.59
_cell_volume 1712.6(6)
_computing_cell_refinement 'SMART (BRUKER, V5.625, 2001)'
_computing_data_collection 'ASTRO (BRUKER, V5.007, 1997)'
_computing_data_reduction 'SAINT (BRUKER, V6.22, 2001)'
_computing_molecular_graphics 'SHELXTL (BRUKER, 2000, V6.1)'
_computing_publication_material 'XCIF (Sheldrick and BRUKER, 1997, V5.1)'
_computing_structure_refinement 'SHELXL-97 (Sheldrick, 1997)'
_computing_structure_solution 'SHELXS-97 (Sheldrick, 1990)'
_diffrn_ambient_temperature 193(2)
_diffrn_detector_area_resol_mean 836.6
_diffrn_measured_fraction_theta_full 0.999
_diffrn_measured_fraction_theta_max 0.999
_diffrn_measurement_device_type 'Bruker CCD'
_diffrn_measurement_method '\w, 0.3 deg'
_diffrn_radiation_monochromator graphite
_diffrn_radiation_source 'normal-focus sealed tube'
_diffrn_radiation_type MoK\a
_diffrn_radiation_wavelength 0.71073
_diffrn_reflns_av_R_equivalents 0.0427
_diffrn_reflns_av_sigmaI/netI 0.1079
_diffrn_reflns_limit_h_max 24
_diffrn_reflns_limit_h_min -23
_diffrn_reflns_limit_k_max 7
_diffrn_reflns_limit_k_min -7
_diffrn_reflns_limit_l_max 20
_diffrn_reflns_limit_l_min -14
_diffrn_reflns_number 6042
_diffrn_reflns_theta_full 27.92
_diffrn_reflns_theta_max 27.92
_diffrn_reflns_theta_min 2.22
_diffrn_standards_decay_% <1
_diffrn_standards_interval_count 0
_diffrn_standards_number 0
_exptl_absorpt_coefficient_mu 2.410
_exptl_absorpt_correction_T_max 0.9098
_exptl_absorpt_correction_T_min 0.1967
_exptl_absorpt_correction_type empirical
_exptl_absorpt_process_details Sadabs
_exptl_crystal_density_diffrn 1.417
_exptl_crystal_density_method 'not measured'
_exptl_crystal_F_000 752
_exptl_crystal_size_max 1.00
_exptl_crystal_size_mid 0.04
_exptl_crystal_size_min 0.04
_refine_diff_density_max 0.528
_refine_diff_density_min -0.658
_refine_diff_density_rms 0.082
_refine_ls_abs_structure_details 'Flack H D (1983), Acta Cryst. A39, 876-881'
_refine_ls_abs_structure_Flack 0.052(15)
_refine_ls_extinction_method none
_refine_ls_goodness_of_fit_ref 1.124
_refine_ls_hydrogen_treatment constr
_refine_ls_matrix_type full
_refine_ls_number_parameters 201
_refine_ls_number_reflns 3703
_refine_ls_number_restraints 1
_refine_ls_restrained_S_all 1.124
_refine_ls_R_factor_all 0.0979
_refine_ls_R_factor_gt 0.0697
_refine_ls_shift/su_max 0.019
_refine_ls_shift/su_mean 0.001
_refine_ls_structure_factor_coef Fsqd
_refine_ls_weighting_details 'calc w=1/[\s^2^(Fo^2^)+(0.0000P)^2^+0.0000P] where P=(Fo^2^+2Fc^2^)/3'
_refine_ls_weighting_scheme calc
_refine_ls_wR_factor_gt 0.0856
_refine_ls_wR_factor_ref 0.0929
_reflns_number_gt 2871
_reflns_number_total 3703
_reflns_threshold_expression >2sigma(I)
_cod_data_source_file ja058428rsi20051212_054635.cif
_cod_data_source_block bc1t
_cod_depositor_comments
;
The following automatic conversions were performed:
'_symmetry_cell_setting' value 'Monoclinic' changed to 'monoclinic'
according to '/home/saulius/struct/CIF-dictionaries/cif_core.dic'
dictionary named 'cif_core.dic' version 2.4.1 from
2010-06-29.

'_exptl_absorpt_correction_type' value 'Empirical' changed to
'empirical' according to
'/home/saulius/struct/CIF-dictionaries/cif_core.dic' dictionary named
'cif_core.dic' version 2.4.1 from 2010-06-29.

Automatic conversion script
Id: cif_fix_enum 1527 2010-12-29 10:47:43Z saulius 
;
_cod_original_sg_symbol_H-M C2
_cod_database_code 4101441

loop_
_symmetry_equiv_pos_as_xyz
'x, y, z'
'-x, y, -z'
'x+1/2, y+1/2, z'
'-x+1/2, y+1/2, -z'

loop_
_atom_site_label
_atom_site_type_symbol
_atom_site_fract_x
_atom_site_fract_y
_atom_site_fract_z
_atom_site_U_iso_or_equiv
_atom_site_adp_type
_atom_site_occupancy
_atom_site_symmetry_multiplicity
_atom_site_calc_flag
_atom_site_refinement_flags
Br1 Br 0.09502(3) 0.10829(16) 1.06100(4) 0.04606(18) Uani 1 1 d .
O1 O 0.3147(2) 0.2927(6) 0.7625(2) 0.0290(10) Uani 1 1 d .
O2 O 0.2491(2) 0.6095(11) 0.7401(2) 0.0512(12) Uani 1 1 d .
O3 O 0.4981(3) 0.3289(7) 0.8265(3) 0.0453(12) Uani 1 1 d .
C1 C 0.2610(3) 0.4355(9) 0.7755(4) 0.0253(13) Uani 1 1 d .
C2 C 0.2198(3) 0.3461(9) 0.8418(3) 0.0239(13) Uani 1 1 d .
C3 C 0.1652(3) 0.4814(9) 0.8665(4) 0.0305(15) Uani 1 1 d .
H3 H 0.1534 0.6222 0.8383 0.037 Uiso 1 1 calc R
C4 C 0.1272(3) 0.4135(9) 0.9321(4) 0.0296(14) Uani 1 1 d .
H4 H 0.0898 0.5062 0.9490 0.036 Uiso 1 1 calc R
C5 C 0.1455(3) 0.2079(9) 0.9720(3) 0.0297(15) Uani 1 1 d .
C6 C 0.1974(3) 0.0645(9) 0.9463(3) 0.0257(13) Uani 1 1 d .
H6 H 0.2075 -0.0799 0.9724 0.031 Uiso 1 1 calc R
C7 C 0.2346(3) 0.1386(11) 0.8808(3) 0.0256(13) Uani 1 1 d .
H7 H 0.2709 0.0435 0.8627 0.031 Uiso 1 1 calc R
C8 C 0.3640(3) 0.3769(9) 0.7064(3) 0.0265(13) Uani 1 1 d .
H8A H 0.3885 0.5169 0.7306 0.032 Uiso 1 1 calc R
H8B H 0.3363 0.4152 0.6502 0.032 Uiso 1 1 calc R
C9 C 0.4198(3) 0.1968(9) 0.6961(4) 0.0281(14) Uani 1 1 d .
C10 C 0.4743(3) 0.2984(10) 0.6419(4) 0.0332(15) Uani 1 1 d .
H10A H 0.5005 0.1730 0.6176 0.040 Uiso 1 1 calc R
H10B H 0.4474 0.3857 0.5942 0.040 Uiso 1 1 calc R
C11 C 0.5285(3) 0.4520(10) 0.6926(4) 0.0362(16) Uani 1 1 d .
C12 C 0.5354(4) 0.4601(10) 0.7761(4) 0.0411(17) Uani 1 1 d .
H12 H 0.5693 0.5665 0.8038 0.049 Uiso 1 1 calc R
C13 C 0.4631(3) 0.1420(13) 0.7826(3) 0.0375(16) Uani 1 1 d .
H13A H 0.4297 0.0724 0.8187 0.045 Uiso 1 1 calc R
H13B H 0.5004 0.0265 0.7745 0.045 Uiso 1 1 calc R
C14 C 0.3844(3) -0.0230(9) 0.6577(4) 0.0329(15) Uani 1 1 d .
H14A H 0.4235 -0.1342 0.6519 0.039 Uiso 1 1 calc R
H14B H 0.3542 -0.0877 0.6985 0.039 Uiso 1 1 calc R
C15 C 0.3372(4) 0.0000(10) 0.5719(4) 0.0425(18) Uani 1 1 d .
C16 C 0.3678(4) 0.0028(11) 0.4990(5) 0.062(2) Uani 1 1 d .
H16A H 0.3379 0.0159 0.4456 0.075 Uiso 1 1 calc R
H16B H 0.4191 -0.0084 0.5016 0.075 Uiso 1 1 calc R
C17 C 0.2589(4) 0.0165(10) 0.5724(4) 0.048(2) Uani 1 1 d .
H17A H 0.2345 0.0405 0.5142 0.071 Uiso 1 1 calc R
H17B H 0.2485 0.1451 0.6082 0.071 Uiso 1 1 calc R
H17C H 0.2412 -0.1248 0.5951 0.071 Uiso 1 1 calc R
C18 C 0.5746(3) 0.6026(18) 0.6442(4) 0.061(2) Uani 1 1 d .
H18A H 0.5429 0.6976 0.6039 0.091 Uiso 1 1 calc R
H18B H 0.6052 0.5072 0.6130 0.091 Uiso 1 1 calc R
H18C H 0.6056 0.7003 0.6842 0.091 Uiso 1 1 calc R

loop_
_atom_site_aniso_label
_atom_site_aniso_U_11
_atom_site_aniso_U_22
_atom_site_aniso_U_33
_atom_site_aniso_U_23
_atom_site_aniso_U_13
_atom_site_aniso_U_12
Br1 0.0358(3) 0.0687(4) 0.0362(3) 0.0158(5) 0.0139(2) 0.0031(5)
O1 0.034(3) 0.022(2) 0.034(2) 0.0115(17) 0.0152(19) 0.0082(19)
O2 0.051(3) 0.040(2) 0.069(3) 0.026(4) 0.029(2) 0.022(3)
O3 0.049(3) 0.050(3) 0.036(3) 0.001(2) 0.003(2) 0.000(2)
C1 0.023(3) 0.017(3) 0.036(3) 0.000(3) 0.001(3) 0.004(2)
C2 0.023(3) 0.027(3) 0.021(3) -0.003(2) 0.001(2) 0.005(3)
C3 0.030(4) 0.023(3) 0.039(4) 0.001(3) 0.009(3) 0.005(3)
C4 0.032(4) 0.030(3) 0.028(3) 0.000(3) 0.010(3) 0.003(3)
C5 0.027(4) 0.042(4) 0.020(3) -0.001(2) 0.006(3) -0.008(3)
C6 0.035(3) 0.009(3) 0.032(3) -0.002(2) 0.002(2) -0.003(2)
C7 0.032(3) 0.018(3) 0.028(3) 0.005(3) 0.007(2) 0.001(3)
C8 0.027(3) 0.021(3) 0.032(3) 0.011(2) 0.009(3) 0.000(2)
C9 0.020(3) 0.027(3) 0.038(4) 0.004(3) 0.007(3) 0.007(2)
C10 0.029(4) 0.031(3) 0.040(4) 0.002(3) 0.010(3) -0.002(3)
C11 0.028(4) 0.028(4) 0.054(4) -0.001(3) 0.013(3) 0.006(3)
C12 0.032(4) 0.034(4) 0.057(5) -0.007(3) 0.004(3) -0.003(3)
C13 0.035(3) 0.040(4) 0.039(3) 0.008(4) 0.009(3) 0.006(4)
C14 0.026(4) 0.021(3) 0.055(4) -0.001(3) 0.016(3) 0.001(3)
C15 0.049(5) 0.026(3) 0.054(5) -0.010(3) 0.014(4) -0.010(3)
C16 0.057(6) 0.077(6) 0.056(5) -0.033(4) 0.018(4) -0.017(4)
C17 0.048(5) 0.036(4) 0.059(5) 0.001(3) 0.006(4) 0.005(3)
C18 0.051(4) 0.059(4) 0.077(5) -0.017(6) 0.026(4) -0.031(6)

loop_
_atom_type_symbol
_atom_type_description
_atom_type_scat_dispersion_real
_atom_type_scat_dispersion_imag
_atom_type_scat_source
C C 0.0033 0.0016 'International Tables Vol C Tables 4.2.6.8 and 6.1.1.4'
H H 0.0000 0.0000 'International Tables Vol C Tables 4.2.6.8 and 6.1.1.4'
O O 0.0106 0.0060 'International Tables Vol C Tables 4.2.6.8 and 6.1.1.4'
Br Br -0.2901 2.4595 'International Tables Vol C Tables 4.2.6.8 and 6.1.1.4'

loop_
_geom_angle_atom_site_label_1
_geom_angle_atom_site_label_2
_geom_angle_atom_site_label_3
_geom_angle
C1 O1 C8 115.4(4)
C12 O3 C13 112.6(5)
O2 C1 O1 124.4(5)
O2 C1 C2 124.6(5)
O1 C1 C2 110.9(4)
C7 C2 C3 119.1(5)
C7 C2 C1 122.9(5)
C3 C2 C1 118.0(5)
C2 C3 C4 121.0(5)
C2 C3 H3 119.5
C4 C3 H3 119.5
C5 C4 C3 118.2(5)
C5 C4 H4 120.9
C3 C4 H4 120.9
C4 C5 C6 122.2(5)
C4 C5 Br1 119.7(4)
C6 C5 Br1 118.1(4)
C5 C6 C7 117.9(5)
C5 C6 H6 121.0
C7 C6 H6 121.0
C2 C7 C6 121.5(5)
C2 C7 H7 119.2
C6 C7 H7 119.2
O1 C8 C9 109.3(4)
O1 C8 H8A 109.8
C9 C8 H8A 109.8
O1 C8 H8B 109.8
C9 C8 H8B 109.8
H8A C8 H8B 108.3
C8 C9 C13 109.5(5)
C8 C9 C14 111.8(5)
C13 C9 C14 108.8(5)
C8 C9 C10 107.8(4)
C13 C9 C10 106.3(5)
C14 C9 C10 112.5(5)
C11 C10 C9 112.2(5)
C11 C10 H10A 109.2
C9 C10 H10A 109.2
C11 C10 H10B 109.2
C9 C10 H10B 109.2
H10A C10 H10B 107.9
C12 C11 C10 121.8(5)
C12 C11 C18 120.7(6)
C10 C11 C18 117.5(5)
C11 C12 O3 125.8(6)
C11 C12 H12 117.1
O3 C12 H12 117.1
O3 C13 C9 115.4(6)
O3 C13 H13A 108.4
C9 C13 H13A 108.4
O3 C13 H13B 108.4
C9 C13 H13B 108.4
H13A C13 H13B 107.5
C15 C14 C9 116.2(5)
C15 C14 H14A 108.2
C9 C14 H14A 108.2
C15 C14 H14B 108.2
C9 C14 H14B 108.2
H14A C14 H14B 107.4
C16 C15 C17 122.8(7)
C16 C15 C14 120.4(7)
C17 C15 C14 116.8(6)
C15 C16 H16A 120.0
C15 C16 H16B 120.0
H16A C16 H16B 120.0
C15 C17 H17A 109.5
C15 C17 H17B 109.5
H17A C17 H17B 109.5
C15 C17 H17C 109.5
H17A C17 H17C 109.5
H17B C17 H17C 109.5
C11 C18 H18A 109.5
C11 C18 H18B 109.5
H18A C18 H18B 109.5
C11 C18 H18C 109.5
H18A C18 H18C 109.5
H18B C18 H18C 109.5

loop_
_geom_bond_atom_site_label_1
_geom_bond_atom_site_label_2
_geom_bond_distance
Br1 C5 1.897(5)
O1 C1 1.340(6)
O1 C8 1.452(5)
O2 C1 1.171(7)
O3 C12 1.368(7)
O3 C13 1.408(8)
C1 C2 1.482(7)
C2 C7 1.376(8)
C2 C3 1.387(7)
C3 C4 1.397(6)
C3 H3 0.9500
C4 C5 1.382(7)
C4 H4 0.9500
C5 C6 1.383(7)
C6 C7 1.398(6)
C6 H6 0.9500
C7 H7 0.9500
C8 C9 1.505(7)
C8 H8A 0.9900
C8 H8B 0.9900
C9 C13 1.525(8)
C9 C14 1.533(7)
C9 C10 1.539(7)
C10 C11 1.497(8)
C10 H10A 0.9900
C10 H10B 0.9900
C11 C12 1.314(8)
C11 C18 1.515(8)
C12 H12 0.9500
C13 H13A 0.9900
C13 H13B 0.9900
C14 C15 1.519(9)
C14 H14A 0.9900
C14 H14B 0.9900
C15 C16 1.361(7)
C15 C17 1.457(9)
C16 H16A 0.9500
C16 H16B 0.9500
C17 H17A 0.9800
C17 H17B 0.9800
C17 H17C 0.9800
C18 H18A 0.9800
C18 H18B 0.9800
C18 H18C 0.9800

loop_
_geom_torsion_atom_site_label_1
_geom_torsion_atom_site_label_2
_geom_torsion_atom_site_label_3
_geom_torsion_atom_site_label_4
_geom_torsion
C8 O1 C1 O2 6.1(9)
C8 O1 C1 C2 -172.7(5)
O2 C1 C2 C7 178.7(6)
O1 C1 C2 C7 -2.5(8)
O2 C1 C2 C3 -2.8(10)
O1 C1 C2 C3 176.0(5)
C7 C2 C3 C4 2.5(9)
C1 C2 C3 C4 -176.2(5)
C2 C3 C4 C5 0.0(9)
C3 C4 C5 C6 -3.0(9)
C3 C4 C5 Br1 -179.6(4)
C4 C5 C6 C7 3.4(9)
Br1 C5 C6 C7 -179.9(4)
C3 C2 C7 C6 -2.1(9)
C1 C2 C7 C6 176.5(5)
C5 C6 C7 C2 -0.8(8)
C1 O1 C8 C9 -178.5(5)
O1 C8 C9 C13 -60.5(6)
O1 C8 C9 C14 60.1(6)
O1 C8 C9 C10 -175.7(5)
C8 C9 C10 C11 78.4(7)
C13 C9 C10 C11 -38.9(7)
C14 C9 C10 C11 -157.8(5)
C9 C10 C11 C12 11.9(8)
C9 C10 C11 C18 -167.0(6)
C10 C11 C12 O3 2.8(10)
C18 C11 C12 O3 -178.4(6)
C13 O3 C12 C11 14.5(9)
C12 O3 C13 C9 -47.3(7)
C8 C9 C13 O3 -56.6(6)
C14 C9 C13 O3 -179.1(5)
C10 C9 C13 O3 59.6(6)
C8 C9 C14 C15 57.5(7)
C13 C9 C14 C15 178.5(5)
C10 C9 C14 C15 -64.0(7)
C9 C14 C15 C16 82.3(7)
C9 C14 C15 C17 -98.2(7)

loop_
_cod_related_entry_id
_cod_related_entry_database
_cod_related_entry_code
1 ChemSpider 30660026
